data_7107684
loop_
_publ_author_name
'Wei-Min Ching'
'Chen-Hsiung Hung'

_publ_section_title
;
 Interior Aliphatic C-H Bond Activation on Iron(II) N-Confused Porphyrin
 through Synergistic Nitric Oxide Binding and Iron Oxidation
;
_journal_name_full Chem.Commun.
_journal_page_first 4989
_journal_paper_doi 10.1039/c2cc31053h
_journal_volume 48
_journal_year 2012
_chemical_formula_sum 'C46.5 H33 B Cl3 F4 Fe N5 O'
_chemical_formula_weight 926.79
_chemical_name_systematic
;
?
;
_space_group_IT_number 15
_symmetry_cell_setting monoclinic
_symmetry_space_group_name_Hall '-C 2yc'
_symmetry_space_group_name_H-M 'C 1 2/c 1'
_atom_sites_solution_hydrogens geom
_atom_sites_solution_primary direct
_atom_sites_solution_secondary difmap
_audit_creation_method SHELXL-97
_cell_angle_alpha 90.00
_cell_angle_beta 119.319(3)
_cell_angle_gamma 90.00
_cell_formula_units_Z 8
_cell_length_a 35.1501(17)
_cell_length_b 13.7918(6)
_cell_length_c 19.1196(9)
_cell_measurement_reflns_used 6275
_cell_measurement_temperature 150(2)
_cell_measurement_theta_max 24.81
_cell_measurement_theta_min 2.22
_cell_volume 8081.6(7)
_computing_cell_refinement 'Bruker SMART'
_computing_data_collection 'Bruker SMART'
_computing_data_reduction 'Bruker SAINT'
_computing_molecular_graphics 'Bruker SHELXTL'
_computing_publication_material 'Bruker SHELXTL'
_computing_structure_refinement 'SHELXL-97 (Sheldrick, 1997)'
_computing_structure_solution 'SHELXS-97 (Sheldrick, 1990)'
_diffrn_ambient_temperature 150(2)
_diffrn_measured_fraction_theta_full 0.996
_diffrn_measured_fraction_theta_max 0.996
_diffrn_measurement_device_type 'CCD area detector'
_diffrn_measurement_method 'phi and omega scans'
_diffrn_radiation_monochromator graphite
_diffrn_radiation_source 'fine-focus sealed tube'
_diffrn_radiation_type MoK\a
_diffrn_radiation_wavelength 0.71073
_diffrn_reflns_av_R_equivalents 0.0415
_diffrn_reflns_av_sigmaI/netI 0.0442
_diffrn_reflns_limit_h_max 41
_diffrn_reflns_limit_h_min -41
_diffrn_reflns_limit_k_max 15
_diffrn_reflns_limit_k_min -16
_diffrn_reflns_limit_l_max 22
_diffrn_reflns_limit_l_min -22
_diffrn_reflns_number 26554
_diffrn_reflns_theta_full 25.13
_diffrn_reflns_theta_max 25.13
_diffrn_reflns_theta_min 1.33
_exptl_absorpt_coefficient_mu 0.636
_exptl_absorpt_correction_T_max 0.9962
_exptl_absorpt_correction_T_min 0.9509
_exptl_absorpt_correction_type empirical
_exptl_absorpt_process_details SADABS
_exptl_crystal_colour Black
_exptl_crystal_density_diffrn 1.523
_exptl_crystal_density_method 'not measured'
_exptl_crystal_description Block
_exptl_crystal_F_000 3784
_exptl_crystal_size_max 0.08
_exptl_crystal_size_mid 0.06
_exptl_crystal_size_min 0.04
_refine_diff_density_max 1.226
_refine_diff_density_min -0.690
_refine_diff_density_rms 0.151
_refine_ls_extinction_method none
_refine_ls_goodness_of_fit_ref 1.064
_refine_ls_hydrogen_treatment mixed
_refine_ls_matrix_type full
_refine_ls_number_parameters 595
_refine_ls_number_reflns 7214
_refine_ls_number_restraints 2
_refine_ls_restrained_S_all 1.064
_refine_ls_R_factor_all 0.0648
_refine_ls_R_factor_gt 0.0454
_refine_ls_shift/su_max 0.001
_refine_ls_shift/su_mean 0.000
_refine_ls_structure_factor_coef Fsqd
_refine_ls_weighting_details 'calc w=1/[\s^2^(Fo^2^)+(0.1000P)^2^+0.6866P] where P=(Fo^2^+2Fc^2^)/3'
_refine_ls_weighting_scheme calc
_refine_ls_wR_factor_gt 0.1320
_refine_ls_wR_factor_ref 0.1530
_reflns_number_gt 5606
_reflns_number_total 7214
_reflns_threshold_expression >2sigma(I)
_cod_data_source_file c2cc31053h.txt
_cod_data_source_block i11970mc_FeHCTPPCH2NO_BF4_cmpd5
_cod_original_cell_volume 8081.6(6)
_cod_original_sg_symbol_H-M C2/c
_cod_original_formula_sum 'C46.50 H33 B Cl3 F4 Fe N5 O'
_cod_database_code 7107684

loop_
_symmetry_equiv_pos_as_xyz
'x, y, z'
'-x, y, -z+1/2'
'x+1/2, y+1/2, z'
'-x+1/2, y+1/2, -z+1/2'
'-x, -y, -z'
'x, -y, z-1/2'
'-x+1/2, -y+1/2, -z'
'x+1/2, -y+1/2, z-1/2'

loop_
_atom_site_label
_atom_site_type_symbol
_atom_site_fract_x
_atom_site_fract_y
_atom_site_fract_z
_atom_site_U_iso_or_equiv
_atom_site_adp_type
_atom_site_occupancy
_atom_site_symmetry_multiplicity
_atom_site_calc_flag
_atom_site_refinement_flags
_atom_site_disorder_assembly
_atom_site_disorder_group
Fe1 Fe 0.686780(12) 0.52982(3) 0.60474(2) 0.01486(15) Uani 1 1 d . A 1
N1 N 0.80346(8) 0.57344(19) 0.61559(15) 0.0218(6) Uani 1 1 d . A 1
N2 N 0.70638(7) 0.39022(17) 0.61256(14) 0.0165(5) Uani 1 1 d . A 1
N3 N 0.63205(7) 0.48410(17) 0.60131(14) 0.0171(5) Uani 1 1 d . A 1
N4 N 0.67282(7) 0.66759(17) 0.62144(13) 0.0150(5) Uani 1 1 d . A 1
N5 N 0.67601(8) 0.55587(18) 0.50963(15) 0.0206(6) Uani 1 1 d . A 1
O1 O 0.68699(8) 0.59357(18) 0.46760(13) 0.0340(6) Uani 1 1 d . A 1
C1 C 0.75260(9) 0.5716(2) 0.65655(17) 0.0163(6) Uani 1 1 d . A 1
C2 C 0.77955(9) 0.5120(2) 0.63629(17) 0.0174(6) Uani 1 1 d . A 1
C3 C 0.78196(9) 0.4118(2) 0.63533(16) 0.0174(6) Uani 1 1 d . A 1
C4 C 0.74753(9) 0.3563(2) 0.63209(16) 0.0168(6) Uani 1 1 d . A 1
C5 C 0.75056(9) 0.2550(2) 0.64831(17) 0.0183(6) Uani 1 1 d . A 1
H5 H 0.7756 0.2154 0.6640 0.022 Uiso 1 1 calc R A 1
C6 C 0.71155(9) 0.2258(2) 0.63731(17) 0.0200(6) Uani 1 1 d . A 1
H6 H 0.7037 0.1617 0.6434 0.024 Uiso 1 1 calc R A 1
C7 C 0.68388(9) 0.3101(2) 0.61463(16) 0.0174(6) Uani 1 1 d . A 1
C8 C 0.64097(9) 0.3075(2) 0.59865(16) 0.0171(6) Uani 1 1 d . A 1
C9 C 0.61614(9) 0.3908(2) 0.58764(17) 0.0181(6) Uani 1 1 d . A 1
C10 C 0.57083(9) 0.3908(2) 0.56606(18) 0.0211(7) Uani 1 1 d . A 1
H10 H 0.5523 0.3358 0.5527 0.025 Uiso 1 1 calc R A 1
C11 C 0.55972(10) 0.4832(2) 0.56834(18) 0.0213(7) Uani 1 1 d . A 1
H11 H 0.5317 0.5058 0.5570 0.026 Uiso 1 1 calc R A 1
C12 C 0.59769(9) 0.5418(2) 0.59099(17) 0.0173(6) Uani 1 1 d . A 1
C13 C 0.59942(9) 0.6404(2) 0.60425(16) 0.0168(6) Uani 1 1 d . A 1
C14 C 0.63594(9) 0.6977(2) 0.62209(16) 0.0159(6) Uani 1 1 d . A 1
C15 C 0.63924(9) 0.7983(2) 0.64342(17) 0.0178(6) Uani 1 1 d . A 1
H15 H 0.6183 0.8354 0.6496 0.021 Uiso 1 1 calc R A 1
C16 C 0.67750(9) 0.8301(2) 0.65296(16) 0.0181(6) Uani 1 1 d . A 1
H16 H 0.6885 0.8943 0.6664 0.022 Uiso 1 1 calc R A 1
C17 C 0.69876(9) 0.7496(2) 0.63925(16) 0.0165(6) Uani 1 1 d . A 1
C18 C 0.73891(9) 0.7549(2) 0.64082(16) 0.0167(6) Uani 1 1 d . A 1
C19 C 0.76028(9) 0.6700(2) 0.63922(16) 0.0174(6) Uani 1 1 d . A 1
C20 C 0.79180(9) 0.6651(2) 0.61607(16) 0.0160(6) Uani 1 1 d . A 1
H20 H 0.8035 0.7194 0.6025 0.019 Uiso 1 1 calc R A 1
C21 C 0.82004(9) 0.3631(2) 0.63664(17) 0.0178(6) Uani 1 1 d . A 1
C22 C 0.86208(10) 0.3943(2) 0.69020(18) 0.0217(7) Uani 1 1 d . A 1
H22 H 0.8661 0.4487 0.7236 0.026 Uiso 1 1 calc R A 1
C23 C 0.89816(10) 0.3471(2) 0.69545(19) 0.0252(7) Uani 1 1 d . A 1
H23 H 0.9267 0.3691 0.7322 0.030 Uiso 1 1 calc R A 1
C24 C 0.89256(10) 0.2678(2) 0.64709(19) 0.0262(7) Uani 1 1 d . A 1
H24 H 0.9173 0.2344 0.6515 0.031 Uiso 1 1 calc R A 1
C25 C 0.85119(10) 0.2373(2) 0.59257(18) 0.0239(7) Uani 1 1 d . A 1
H25 H 0.8473 0.1835 0.5587 0.029 Uiso 1 1 calc R A 1
C26 C 0.81516(9) 0.2851(2) 0.58714(17) 0.0202(7) Uani 1 1 d . A 1
H26 H 0.7867 0.2642 0.5489 0.024 Uiso 1 1 calc R A 1
C27 C 0.62110(9) 0.2123(2) 0.60008(18) 0.0188(6) Uani 1 1 d . A 1
C28 C 0.61807(9) 0.1368(2) 0.54891(18) 0.0215(7) Uani 1 1 d . A 1
H28 H 0.6285 0.1461 0.5120 0.026 Uiso 1 1 calc R A 1
C29 C 0.59997(10) 0.0487(2) 0.55146(19) 0.0242(7) Uani 1 1 d . A 1
H29 H 0.5978 -0.0022 0.5162 0.029 Uiso 1 1 calc R A 1
C30 C 0.58498(10) 0.0349(2) 0.60579(19) 0.0245(7) Uani 1 1 d . A 1
H30 H 0.5722 -0.0253 0.6070 0.029 Uiso 1 1 calc R A 1
C31 C 0.58850(10) 0.1078(2) 0.65793(19) 0.0243(7) Uani 1 1 d . A 1
H31 H 0.5788 0.0975 0.6959 0.029 Uiso 1 1 calc R A 1
C32 C 0.60628(9) 0.1966(2) 0.65460(18) 0.0211(7) Uani 1 1 d . A 1
H32 H 0.6083 0.2472 0.6900 0.025 Uiso 1 1 calc R A 1
C33 C 0.56072(9) 0.6891(2) 0.60082(17) 0.0185(6) Uani 1 1 d . A 1
C34 C 0.54490(10) 0.6593(2) 0.65134(18) 0.0222(7) Uani 1 1 d . A 1
H34 H 0.5587 0.6073 0.6877 0.027 Uiso 1 1 calc R A 1
C35 C 0.50897(10) 0.7053(2) 0.64896(19) 0.0259(7) Uani 1 1 d . A 1
H35 H 0.4983 0.6843 0.6834 0.031 Uiso 1 1 calc R A 1
C36 C 0.48903(10) 0.7809(2) 0.59687(19) 0.0261(7) Uani 1 1 d . A 1
H36 H 0.4648 0.8129 0.5959 0.031 Uiso 1 1 calc R A 1
C37 C 0.50426(9) 0.8105(2) 0.54573(19) 0.0241(7) Uani 1 1 d . A 1
H37 H 0.4903 0.8626 0.5095 0.029 Uiso 1 1 calc R A 1
C38 C 0.53976(9) 0.7644(2) 0.54721(18) 0.0200(6) Uani 1 1 d . A 1
H38 H 0.5498 0.7844 0.5115 0.024 Uiso 1 1 calc R A 1
C39 C 0.75906(9) 0.8497(2) 0.64310(17) 0.0170(6) Uani 1 1 d . A 1
C40 C 0.80326(9) 0.8645(2) 0.69674(17) 0.0194(6) Uani 1 1 d . A 1
H40 H 0.8199 0.8137 0.7320 0.023 Uiso 1 1 calc R A 1
C41 C 0.82310(10) 0.9513(2) 0.69941(18) 0.0223(7) Uani 1 1 d . A 1
H41 H 0.8532 0.9604 0.7367 0.027 Uiso 1 1 calc R A 1
C42 C 0.79927(11) 1.0255(2) 0.6476(2) 0.0253(7) Uani 1 1 d . A 1
H42 H 0.8129 1.0853 0.6487 0.030 Uiso 1 1 calc R A 1
C43 C 0.75527(11) 1.0118(2) 0.59427(19) 0.0229(7) Uani 1 1 d . A 1
H43 H 0.7387 1.0630 0.5593 0.028 Uiso 1 1 calc R A 1
C44 C 0.73527(10) 0.9249(2) 0.59145(17) 0.0195(6) Uani 1 1 d . A 1
H44 H 0.7052 0.9162 0.5542 0.023 Uiso 1 1 calc R A 1
C45 C 0.73803(9) 0.5451(2) 0.71239(17) 0.0141(6) Uani 1 1 d . A 1
C46 C 0.0000 0.5800(4) 0.7500 0.0472(14) Uani 1 2 d S . 1
H46A H 0.0261 0.6221 0.7708 0.057 Uiso 0.50 1 calc PR . 1
H46B H -0.0261 0.6221 0.7292 0.057 Uiso 0.50 1 calc PR . 1
C47 C 0.9368(2) 0.8967(5) 0.6322(5) 0.0442(16) Uani 0.780(3) 1 d P B 2
H47A H 0.9366 0.8526 0.6729 0.053 Uiso 0.780(3) 1 calc PR B 2
H47B H 0.9146 0.8733 0.5786 0.053 Uiso 0.780(3) 1 calc PR B 2
C47A C 0.9295(9) 0.8907(11) 0.6590(7) 0.052(7) Uani 0.220(3) 1 d PD B 3
H47C H 0.8989 0.8679 0.6292 0.062 Uiso 0.220(3) 1 calc PR B 3
H47D H 0.9478 0.8430 0.6503 0.062 Uiso 0.220(3) 1 calc PR B 3
Cl1 Cl 0.00300(4) 0.50744(10) 0.82772(9) 0.0771(4) Uani 1 1 d . C 1
Cl2 Cl 0.92298(6) 1.01514(14) 0.64742(13) 0.0563(5) Uani 0.780(3) 1 d P B 2
Cl3 Cl 0.98851(4) 0.89307(12) 0.63885(8) 0.0587(5) Uani 0.780(3) 1 d P B 2
Cl2A Cl 0.94596(17) 0.8950(4) 0.7613(3) 0.0559(16) Uani 0.220(3) 1 d PD B 3
Cl3A Cl 0.9334(3) 1.0035(6) 0.6200(4) 0.063(2) Uani 0.220(3) 1 d PD B 3
B1 B 0.61531(12) 0.8381(3) 0.4112(2) 0.0307(9) Uani 1 1 d . D 1
F1 F 0.63060(7) 0.93317(16) 0.42811(14) 0.0467(6) Uani 1 1 d . D 1
F2 F 0.64971(7) 0.77820(15) 0.45430(13) 0.0509(6) Uani 1 1 d . D 1
F3 F 0.59933(7) 0.81989(19) 0.33077(12) 0.0519(6) Uani 1 1 d . D 1
F4 F 0.58291(8) 0.8279(2) 0.43067(15) 0.0752(9) Uani 1 1 d . D 1
H1 H 0.8225(10) 0.554(2) 0.5978(17) 0.014(8) Uiso 1 1 d . E 1
H45A H 0.7483(11) 0.490(2) 0.7393(19) 0.020(8) Uiso 1 1 d . . .
H45B H 0.7352(9) 0.595(2) 0.7397(17) 0.010(7) Uiso 1 1 d . . .

loop_
_atom_site_aniso_label
_atom_site_aniso_U_11
_atom_site_aniso_U_22
_atom_site_aniso_U_33
_atom_site_aniso_U_23
_atom_site_aniso_U_13
_atom_site_aniso_U_12
Fe1 0.0140(2) 0.0134(2) 0.0163(2) -0.00051(17) 0.00671(18) 0.00119(16)
N1 0.0232(14) 0.0220(14) 0.0249(14) -0.0003(12) 0.0153(12) -0.0010(11)
N2 0.0172(12) 0.0144(12) 0.0182(12) -0.0021(10) 0.0089(10) -0.0009(10)
N3 0.0144(12) 0.0159(13) 0.0188(13) -0.0013(10) 0.0063(10) 0.0007(10)
N4 0.0140(12) 0.0136(12) 0.0168(12) 0.0002(10) 0.0072(10) 0.0003(9)
N5 0.0215(13) 0.0179(13) 0.0195(13) 0.0011(11) 0.0079(11) 0.0067(10)
O1 0.0436(15) 0.0401(14) 0.0272(12) 0.0075(11) 0.0243(12) 0.0091(11)
C1 0.0130(14) 0.0135(14) 0.0187(15) -0.0010(12) 0.0050(12) 0.0015(11)
C2 0.0131(14) 0.0230(16) 0.0147(14) -0.0012(13) 0.0057(12) 0.0010(12)
C3 0.0175(15) 0.0182(15) 0.0151(14) 0.0002(12) 0.0068(12) 0.0030(12)
C4 0.0142(14) 0.0194(16) 0.0150(14) -0.0007(12) 0.0057(12) 0.0034(12)
C5 0.0192(15) 0.0142(15) 0.0202(15) 0.0000(12) 0.0085(13) 0.0032(12)
C6 0.0216(16) 0.0157(15) 0.0216(15) -0.0002(13) 0.0097(13) 0.0010(12)
C7 0.0201(15) 0.0135(15) 0.0157(14) -0.0019(12) 0.0066(12) -0.0005(12)
C8 0.0183(15) 0.0143(15) 0.0162(14) -0.0022(12) 0.0066(12) -0.0022(12)
C9 0.0176(15) 0.0173(15) 0.0192(15) -0.0026(13) 0.0087(13) -0.0010(12)
C10 0.0178(15) 0.0189(16) 0.0266(16) -0.0018(13) 0.0109(13) -0.0015(12)
C11 0.0150(15) 0.0217(17) 0.0239(16) -0.0018(13) 0.0069(13) 0.0014(12)
C12 0.0153(14) 0.0189(16) 0.0171(14) -0.0002(12) 0.0075(12) 0.0015(12)
C13 0.0153(14) 0.0191(15) 0.0146(14) 0.0003(12) 0.0061(12) 0.0016(12)
C14 0.0164(14) 0.0155(15) 0.0144(14) 0.0008(12) 0.0064(12) 0.0021(11)
C15 0.0183(15) 0.0164(15) 0.0182(15) -0.0021(12) 0.0084(12) 0.0025(12)
C16 0.0217(15) 0.0137(15) 0.0179(14) -0.0025(12) 0.0088(12) 0.0007(12)
C17 0.0174(15) 0.0155(15) 0.0144(14) 0.0010(12) 0.0060(12) 0.0018(12)
C18 0.0179(15) 0.0156(15) 0.0143(14) 0.0008(12) 0.0062(12) 0.0009(11)
C19 0.0145(14) 0.0196(15) 0.0157(14) 0.0003(13) 0.0057(12) 0.0003(12)
C20 0.0149(14) 0.0144(15) 0.0180(14) 0.0011(12) 0.0076(12) 0.0003(11)
C21 0.0196(15) 0.0172(15) 0.0164(14) 0.0021(12) 0.0087(12) 0.0019(12)
C22 0.0245(16) 0.0192(16) 0.0218(16) 0.0031(13) 0.0116(14) 0.0026(13)
C23 0.0175(15) 0.0256(17) 0.0316(17) 0.0072(15) 0.0113(14) 0.0027(13)
C24 0.0242(17) 0.0275(18) 0.0342(18) 0.0087(15) 0.0200(15) 0.0098(14)
C25 0.0333(18) 0.0202(16) 0.0264(17) 0.0033(14) 0.0210(15) 0.0058(14)
C26 0.0203(16) 0.0226(16) 0.0175(15) 0.0022(13) 0.0091(13) 0.0031(12)
C27 0.0126(14) 0.0167(15) 0.0239(16) -0.0001(13) 0.0065(12) 0.0006(12)
C28 0.0182(15) 0.0189(16) 0.0251(16) -0.0008(13) 0.0089(13) -0.0004(12)
C29 0.0223(16) 0.0152(15) 0.0270(17) -0.0026(13) 0.0059(14) 0.0036(12)
C30 0.0183(16) 0.0156(16) 0.0347(18) 0.0056(14) 0.0091(14) 0.0008(12)
C31 0.0209(16) 0.0236(17) 0.0280(17) 0.0028(14) 0.0118(14) 0.0009(13)
C32 0.0188(15) 0.0202(16) 0.0219(15) -0.0031(13) 0.0080(13) 0.0001(12)
C33 0.0153(14) 0.0178(15) 0.0210(15) -0.0062(13) 0.0078(12) -0.0021(12)
C34 0.0213(16) 0.0227(16) 0.0216(16) -0.0008(14) 0.0097(13) -0.0012(13)
C35 0.0223(17) 0.0330(19) 0.0263(17) -0.0053(15) 0.0150(14) -0.0029(14)
C36 0.0172(15) 0.0267(18) 0.0332(18) -0.0107(15) 0.0114(14) 0.0018(13)
C37 0.0185(16) 0.0184(16) 0.0295(17) -0.0056(14) 0.0072(14) 0.0018(12)
C38 0.0167(15) 0.0182(15) 0.0233(15) -0.0031(13) 0.0084(13) -0.0018(12)
C39 0.0196(15) 0.0162(15) 0.0178(14) -0.0001(12) 0.0112(12) 0.0002(12)
C40 0.0197(15) 0.0210(16) 0.0180(15) 0.0005(13) 0.0096(13) 0.0010(12)
C41 0.0216(16) 0.0241(17) 0.0228(16) -0.0070(14) 0.0121(14) -0.0057(13)
C42 0.0344(19) 0.0171(16) 0.0352(19) -0.0055(14) 0.0255(16) -0.0041(14)
C43 0.0332(18) 0.0158(16) 0.0278(17) 0.0039(13) 0.0212(15) 0.0065(13)
C44 0.0203(15) 0.0200(16) 0.0200(15) 0.0009(13) 0.0113(13) 0.0042(12)
C45 0.0123(14) 0.0123(15) 0.0155(15) -0.0004(13) 0.0052(12) 0.0025(11)
C46 0.037(3) 0.043(3) 0.064(4) 0.000 0.027(3) 0.000
C47 0.044(4) 0.039(3) 0.045(4) -0.005(3) 0.019(3) -0.006(3)
C47A 0.038(13) 0.046(13) 0.053(17) 0.020(12) 0.007(11) 0.005(10)
Cl1 0.0418(7) 0.0776(9) 0.1105(11) 0.0477(8) 0.0362(7) 0.0147(6)
Cl2 0.0486(10) 0.0454(9) 0.0593(13) -0.0069(9) 0.0144(8) 0.0027(7)
Cl3 0.0455(8) 0.0830(11) 0.0530(8) -0.0075(8) 0.0285(7) -0.0057(7)
Cl2A 0.058(3) 0.068(3) 0.045(3) -0.004(2) 0.027(2) -0.012(3)
Cl3A 0.072(5) 0.055(4) 0.045(4) 0.006(3) 0.016(3) -0.019(3)
B1 0.0219(19) 0.045(3) 0.0263(19) 0.0032(19) 0.0129(16) -0.0049(17)
F1 0.0528(14) 0.0386(13) 0.0600(14) 0.0042(11) 0.0362(12) 0.0133(10)
F2 0.0582(15) 0.0306(12) 0.0407(12) 0.0070(10) 0.0062(11) 0.0077(10)
F3 0.0427(13) 0.0853(18) 0.0252(11) -0.0002(12) 0.0147(10) 0.0022(12)
F4 0.0544(15) 0.131(3) 0.0600(15) -0.0297(17) 0.0437(13) -0.0455(16)

loop_
_atom_type_symbol
_atom_type_description
_atom_type_scat_dispersion_real
_atom_type_scat_dispersion_imag
_atom_type_scat_source
C C 0.0033 0.0016 'International Tables Vol C Tables 4.2.6.8 and 6.1.1.4'
H H 0.0000 0.0000 'International Tables Vol C Tables 4.2.6.8 and 6.1.1.4'
B B 0.0013 0.0007 'International Tables Vol C Tables 4.2.6.8 and 6.1.1.4'
N N 0.0061 0.0033 'International Tables Vol C Tables 4.2.6.8 and 6.1.1.4'
O O 0.0106 0.0060 'International Tables Vol C Tables 4.2.6.8 and 6.1.1.4'
F F 0.0171 0.0103 'International Tables Vol C Tables 4.2.6.8 and 6.1.1.4'
Fe Fe 0.3463 0.8444 'International Tables Vol C Tables 4.2.6.8 and 6.1.1.4'
Cl Cl 0.1484 0.1585 'International Tables Vol C Tables 4.2.6.8 and 6.1.1.4'

loop_
_geom_angle_atom_site_label_1
_geom_angle_atom_site_label_2
_geom_angle_atom_site_label_3
_geom_angle
_geom_angle_site_symmetry_1
_geom_angle_site_symmetry_3
N5 Fe1 C45 134.64(12) . .
N5 Fe1 N3 108.95(11) . .
C45 Fe1 N3 116.18(11) . .
N5 Fe1 N2 99.73(10) . .
C45 Fe1 N2 85.46(11) . .
N3 Fe1 N2 89.41(9) . .
N5 Fe1 N4 91.49(10) . .
C45 Fe1 N4 84.45(11) . .
N3 Fe1 N4 89.86(9) . .
N2 Fe1 N4 168.37(9) . .
N5 Fe1 C1 93.62(12) . .
C45 Fe1 C1 41.20(11) . .
N3 Fe1 C1 157.38(11) . .
N2 Fe1 C1 88.28(10) . .
N4 Fe1 C1 87.94(10) . .
C20 N1 C2 110.4(3) . .
C20 N1 H1 124.1(19) . .
C2 N1 H1 125.1(19) . .
C7 N2 C4 105.1(2) . .
C7 N2 Fe1 126.03(19) . .
C4 N2 Fe1 127.82(19) . .
C9 N3 C12 105.5(2) . .
C9 N3 Fe1 126.68(19) . .
C12 N3 Fe1 125.88(19) . .
C14 N4 C17 105.2(2) . .
C14 N4 Fe1 126.16(19) . .
C17 N4 Fe1 128.52(18) . .
O1 N5 Fe1 148.3(2) . .
C45 C1 C2 124.9(3) . .
C45 C1 C19 125.4(3) . .
C2 C1 C19 104.6(2) . .
C45 C1 Fe1 64.58(15) . .
C2 C1 Fe1 115.6(2) . .
C19 C1 Fe1 115.67(19) . .
N1 C2 C3 124.0(3) . .
N1 C2 C1 107.4(3) . .
C3 C2 C1 128.7(3) . .
C2 C3 C4 119.1(3) . .
C2 C3 C21 120.7(3) . .
C4 C3 C21 120.2(3) . .
N2 C4 C3 126.1(3) . .
N2 C4 C5 110.3(2) . .
C3 C4 C5 123.6(3) . .
C6 C5 C4 107.3(3) . .
C6 C5 H5 126.3 . .
C4 C5 H5 126.3 . .
C5 C6 C7 107.0(3) . .
C5 C6 H6 126.5 . .
C7 C6 H6 126.5 . .
N2 C7 C8 126.6(3) . .
N2 C7 C6 110.2(2) . .
C8 C7 C6 123.2(3) . .
C7 C8 C9 123.1(3) . .
C7 C8 C27 119.1(3) . .
C9 C8 C27 117.6(2) . .
N3 C9 C8 125.1(3) . .
N3 C9 C10 110.2(2) . .
C8 C9 C10 124.5(3) . .
C11 C10 C9 106.9(3) . .
C11 C10 H10 126.6 . .
C9 C10 H10 126.6 . .
C10 C11 C12 107.6(3) . .
C10 C11 H11 126.2 . .
C12 C11 H11 126.2 . .
N3 C12 C13 125.9(3) . .
N3 C12 C11 109.8(2) . .
C13 C12 C11 124.2(3) . .
C12 C13 C14 123.6(3) . .
C12 C13 C33 118.6(3) . .
C14 C13 C33 117.7(3) . .
N4 C14 C13 125.9(3) . .
N4 C14 C15 110.6(2) . .
C13 C14 C15 123.5(3) . .
C16 C15 C14 106.9(2) . .
C16 C15 H15 126.5 . .
C14 C15 H15 126.5 . .
C15 C16 C17 107.5(3) . .
C15 C16 H16 126.3 . .
C17 C16 H16 126.3 . .
N4 C17 C18 125.7(3) . .
N4 C17 C16 109.8(2) . .
C18 C17 C16 124.5(3) . .
C17 C18 C19 120.1(3) . .
C17 C18 C39 120.7(2) . .
C19 C18 C39 119.1(2) . .
C20 C19 C18 124.8(3) . .
C20 C19 C1 107.2(2) . .
C18 C19 C1 127.9(3) . .
N1 C20 C19 110.3(3) . .
N1 C20 H20 124.9 . .
C19 C20 H20 124.9 . .
C26 C21 C22 118.3(3) . .
C26 C21 C3 122.0(3) . .
C22 C21 C3 119.7(3) . .
C23 C22 C21 120.8(3) . .
C23 C22 H22 119.6 . .
C21 C22 H22 119.6 . .
C24 C23 C22 119.9(3) . .
C24 C23 H23 120.1 . .
C22 C23 H23 120.1 . .
C25 C24 C23 120.0(3) . .
C25 C24 H24 120.0 . .
C23 C24 H24 120.0 . .
C24 C25 C26 120.0(3) . .
C24 C25 H25 120.0 . .
C26 C25 H25 120.0 . .
C25 C26 C21 121.0(3) . .
C25 C26 H26 119.5 . .
C21 C26 H26 119.5 . .
C32 C27 C28 118.7(3) . .
C32 C27 C8 120.0(3) . .
C28 C27 C8 121.2(3) . .
C29 C28 C27 120.6(3) . .
C29 C28 H28 119.7 . .
C27 C28 H28 119.7 . .
C28 C29 C30 119.7(3) . .
C28 C29 H29 120.1 . .
C30 C29 H29 120.1 . .
C31 C30 C29 120.6(3) . .
C31 C30 H30 119.7 . .
C29 C30 H30 119.7 . .
C30 C31 C32 119.5(3) . .
C30 C31 H31 120.2 . .
C32 C31 H31 120.2 . .
C31 C32 C27 120.9(3) . .
C31 C32 H32 119.6 . .
C27 C32 H32 119.6 . .
C38 C33 C34 119.0(3) . .
C38 C33 C13 120.8(3) . .
C34 C33 C13 120.2(3) . .
C33 C34 C35 120.5(3) . .
C33 C34 H34 119.8 . .
C35 C34 H34 119.8 . .
C36 C35 C34 120.1(3) . .
C36 C35 H35 119.9 . .
C34 C35 H35 119.9 . .
C35 C36 C37 119.9(3) . .
C35 C36 H36 120.1 . .
C37 C36 H36 120.1 . .
C36 C37 C38 120.3(3) . .
C36 C37 H37 119.8 . .
C38 C37 H37 119.8 . .
C37 C38 C33 120.3(3) . .
C37 C38 H38 119.9 . .
C33 C38 H38 119.9 . .
C44 C39 C40 118.5(3) . .
C44 C39 C18 121.7(3) . .
C40 C39 C18 119.8(3) . .
C41 C40 C39 121.2(3) . .
C41 C40 H40 119.4 . .
C39 C40 H40 119.4 . .
C40 C41 C42 119.9(3) . .
C40 C41 H41 120.0 . .
C42 C41 H41 120.0 . .
C41 C42 C43 119.5(3) . .
C41 C42 H42 120.3 . .
C43 C42 H42 120.3 . .
C44 C43 C42 120.7(3) . .
C44 C43 H43 119.6 . .
C42 C43 H43 119.6 . .
C43 C44 C39 120.2(3) . .
C43 C44 H44 119.9 . .
C39 C44 H44 119.9 . .
C1 C45 Fe1 74.22(16) . .
C1 C45 H45A 117(2) . .
Fe1 C45 H45A 115(2) . .
C1 C45 H45B 114.4(18) . .
Fe1 C45 H45B 112.5(17) . .
H45A C45 H45B 117(3) . .
Cl1 C46 Cl1 110.3(3) . 2_556
Cl1 C46 H46A 109.6 . .
Cl1 C46 H46A 109.6 2_556 .
Cl1 C46 H46B 109.6 . .
Cl1 C46 H46B 109.6 2_556 .
H46A C46 H46B 108.1 . .
Cl3 C47 Cl2 111.8(4) . .
Cl3 C47 H47A 109.2 . .
Cl2 C47 H47A 109.2 . .
Cl3 C47 H47B 109.2 . .
Cl2 C47 H47B 109.2 . .
H47A C47 H47B 107.9 . .
Cl2A C47A Cl3A 113.1(8) . .
Cl2A C47A H47C 109.0 . .
Cl3A C47A H47C 109.0 . .
Cl2A C47A H47D 109.0 . .
Cl3A C47A H47D 109.0 . .
H47C C47A H47D 107.8 . .
F2 B1 F4 112.6(3) . .
F2 B1 F3 108.8(3) . .
F4 B1 F3 110.3(3) . .
F2 B1 F1 107.6(3) . .
F4 B1 F1 108.1(3) . .
F3 B1 F1 109.3(3) . .

loop_
_geom_bond_atom_site_label_1
_geom_bond_atom_site_label_2
_geom_bond_distance
_geom_bond_site_symmetry_2
Fe1 N5 1.704(3) .
Fe1 C45 1.974(3) .
Fe1 N3 1.995(2) .
Fe1 N2 2.026(2) .
Fe1 N4 2.026(2) .
Fe1 C1 2.103(3) .
N1 C20 1.331(4) .
N1 C2 1.381(4) .
N1 H1 0.93(3) .
N2 C7 1.371(4) .
N2 C4 1.386(4) .
N3 C9 1.376(4) .
N3 C12 1.377(4) .
N4 C14 1.367(3) .
N4 C17 1.386(4) .
N5 O1 1.170(3) .
C1 C45 1.439(4) .
C1 C2 1.443(4) .
C1 C19 1.453(4) .
C2 C3 1.385(4) .
C3 C4 1.408(4) .
C3 C21 1.487(4) .
C4 C5 1.423(4) .
C5 C6 1.343(4) .
C5 H5 0.9500 .
C6 C7 1.439(4) .
C6 H6 0.9500 .
C7 C8 1.385(4) .
C8 C9 1.395(4) .
C8 C27 1.494(4) .
C9 C10 1.437(4) .
C10 C11 1.340(4) .
C10 H10 0.9500 .
C11 C12 1.434(4) .
C11 H11 0.9500 .
C12 C13 1.380(4) .
C13 C14 1.400(4) .
C13 C33 1.489(4) .
C14 C15 1.435(4) .
C15 C16 1.339(4) .
C15 H15 0.9500 .
C16 C17 1.433(4) .
C16 H16 0.9500 .
C17 C18 1.399(4) .
C18 C19 1.400(4) .
C18 C39 1.477(4) .
C19 C20 1.382(4) .
C20 H20 0.9500 .
C21 C26 1.387(4) .
C21 C22 1.391(4) .
C22 C23 1.385(4) .
C22 H22 0.9500 .
C23 C24 1.382(4) .
C23 H23 0.9500 .
C24 C25 1.376(4) .
C24 H24 0.9500 .
C25 C26 1.386(4) .
C25 H25 0.9500 .
C26 H26 0.9500 .
C27 C32 1.392(4) .
C27 C28 1.397(4) .
C28 C29 1.384(4) .
C28 H28 0.9500 .
C29 C30 1.389(4) .
C29 H29 0.9500 .
C30 C31 1.378(4) .
C30 H30 0.9500 .
C31 C32 1.390(4) .
C31 H31 0.9500 .
C32 H32 0.9500 .
C33 C38 1.390(4) .
C33 C34 1.392(4) .
C34 C35 1.394(4) .
C34 H34 0.9500 .
C35 C36 1.374(5) .
C35 H35 0.9500 .
C36 C37 1.386(4) .
C36 H36 0.9500 .
C37 C38 1.388(4) .
C37 H37 0.9500 .
C38 H38 0.9500 .
C39 C44 1.394(4) .
C39 C40 1.395(4) .
C40 C41 1.374(4) .
C40 H40 0.9500 .
C41 C42 1.384(5) .
C41 H41 0.9500 .
C42 C43 1.387(5) .
C42 H42 0.9500 .
C43 C44 1.377(4) .
C43 H43 0.9500 .
C44 H44 0.9500 .
C45 H45A 0.88(3) .
C45 H45B 0.90(3) .
C46 Cl1 1.751(4) .
C46 Cl1 1.751(4) 2_556
C46 H46A 0.9900 .
C46 H46B 0.9900 .
C47 Cl3 1.759(7) .
C47 Cl2 1.769(7) .
C47 H47A 0.9900 .
C47 H47B 0.9900 .
C47A Cl2A 1.748(10) .
C47A Cl3A 1.759(10) .
C47A H47C 0.9900 .
C47A H47D 0.9900 .
B1 F2 1.359(4) .
B1 F4 1.368(4) .
B1 F3 1.377(4) .
B1 F1 1.394(5) .
